data_7031390
loop_
_publ_author_name
'Bhattacharya, Sagarika'
'Sasmal, Sujit'
'Carrella, Luca'
'Rentschler, Eva'
'Mohanta, Sasankasekhar'

_publ_section_title
;
 Syntheses, crystal structures and magnetic properties of a series of
 \m-phenoxo-\m1,1-carboxylato-\m1,3-carboxylato trinickel(ii) compounds.
;
_journal_issue 31
_journal_name_full 'Dalton transactions (Cambridge, England : 2003)'
_journal_page_first 12065
_journal_page_last 12076
_journal_paper_doi 10.1039/c4dt00862f
_journal_volume 43
_journal_year 2014
_chemical_formula_moiety 'C56 H58 N4 Ni3 O10,C H2 Cl2'
_chemical_formula_sum 'C57 H60 Cl2 N4 Ni3 O10'
_chemical_formula_weight 1208.12
_chemical_name_systematic
;
 ?
;
_space_group_crystal_system monoclinic
_space_group_IT_number 15
_space_group_name_Hall '-C 2yc'
_space_group_name_H-M_alt 'C 1 2/c 1'
_symmetry_space_group_name_Hall '-C 2yc'
_symmetry_space_group_name_H-M 'C 1 2/c 1'
_atom_sites_solution_hydrogens geom
_atom_sites_solution_primary direct
_atom_sites_solution_secondary difmap
_audit_creation_date 2014-05-29
_audit_creation_method
;
Olex2 1.2-beta
(compiled 2014.05.21 svn.r2940 for OlexSys, GUI svn.r4844)
;
_cell_angle_alpha 90
_cell_angle_beta 103.020(9)
_cell_angle_gamma 90
_cell_formula_units_Z 4
_cell_length_a 21.737(17)
_cell_length_b 10.824(8)
_cell_length_c 23.427(18)
_cell_measurement_reflns_used 6712
_cell_measurement_temperature 296(2)
_cell_measurement_theta_max 24.97
_cell_measurement_theta_min 2.21
_cell_volume 5370(7)
_computing_cell_refinement 'Bruker SAINT'
_computing_data_collection 'Bruker APEX2'
_computing_data_reduction 'Bruker SAINT'
_computing_molecular_graphics 'Olex2 (Dolomanov et al., 2009)'
_computing_publication_material 'Olex2 (Dolomanov et al., 2009)'
_computing_structure_refinement 'SHELXL-97 (Sheldrick, 2008)'
_computing_structure_solution 'SHELXS-97 (Sheldrick, 2008)'
_diffrn_ambient_temperature 296
_diffrn_detector_area_resol_mean 7.9
_diffrn_measured_fraction_theta_full 0.999
_diffrn_measured_fraction_theta_max 0.979
_diffrn_measurement_device_type 'Bruker APEX-II CCD'
_diffrn_measurement_method '\f and \w scans'
_diffrn_radiation_monochromator graphite
_diffrn_radiation_source 'fine-focus sealed tube'
_diffrn_radiation_type MoK\a
_diffrn_radiation_wavelength 0.71073
_diffrn_reflns_av_R_equivalents 0.0411
_diffrn_reflns_av_unetI/netI 0.0402
_diffrn_reflns_Laue_measured_fraction_full 0.999
_diffrn_reflns_Laue_measured_fraction_max 0.979
_diffrn_reflns_limit_h_max 26
_diffrn_reflns_limit_h_min -21
_diffrn_reflns_limit_k_max 13
_diffrn_reflns_limit_k_min -13
_diffrn_reflns_limit_l_max 28
_diffrn_reflns_limit_l_min -28
_diffrn_reflns_number 19507
_diffrn_reflns_point_group_measured_fraction_full 0.999
_diffrn_reflns_point_group_measured_fraction_max 0.979
_diffrn_reflns_theta_full 25.242
_diffrn_reflns_theta_max 26.148
_diffrn_reflns_theta_min 1.784
_exptl_absorpt_coefficient_mu 1.204
_exptl_absorpt_correction_T_max 0.8263
_exptl_absorpt_correction_T_min 0.7702
_exptl_absorpt_correction_type multi-scan
_exptl_absorpt_process_details 'SADABS (Sheldrick 2008)'
_exptl_crystal_colour green
_exptl_crystal_density_diffrn 1.494
_exptl_crystal_density_method 'not measured'
_exptl_crystal_description block
_exptl_crystal_F_000 2512
_exptl_crystal_size_max 0.25
_exptl_crystal_size_mid 0.22
_exptl_crystal_size_min 0.18
_refine_diff_density_max 0.572
_refine_diff_density_min -0.487
_refine_diff_density_rms 0.064
_refine_ls_extinction_method none
_refine_ls_goodness_of_fit_ref 1.042
_refine_ls_hydrogen_treatment constr
_refine_ls_matrix_type full
_refine_ls_number_parameters 353
_refine_ls_number_reflns 5239
_refine_ls_number_restraints 1
_refine_ls_restrained_S_all 1.043
_refine_ls_R_factor_all 0.0568
_refine_ls_R_factor_gt 0.0427
_refine_ls_shift/su_max 0.015
_refine_ls_shift/su_mean 0.001
_refine_ls_structure_factor_coef Fsqd
_refine_ls_weighting_details 'w=1/[\s^2^(Fo^2^)+(0.0542P)^2^+9.1343P] where P=(Fo^2^+2Fc^2^)/3'
_refine_ls_weighting_scheme calc
_refine_ls_wR_factor_gt 0.1096
_refine_ls_wR_factor_ref 0.1178
_reflns_Friedel_coverage 0.000
_reflns_number_gt 4191
_reflns_number_total 5239
_reflns_threshold_expression 'I > 2\s(I)'
_cod_data_source_file c4dt00862f2.cif
_cod_data_source_block added_by_encifer
_cod_depositor_comments 'Adding full bibliography for 7031386--7031393.cif.'
_cod_database_code 7031390
_shelxl_version_number 2014-1
_shelx_space_group_comment
;
The symmetry employed for this shelxl refinement is uniquely defined
by the following loop, which should always be used as a source of
symmetry information in preference to the above space-group names.
They are only intended as comments.
;
_shelx_estimated_absorpt_t_max 0.812
_shelx_estimated_absorpt_t_min 0.753
_olex2_refinement_description
;
1. Fixed Uiso
 At 1.2 times of:
  All C(H) groups, All C(H,H) groups
2. Restrained distances
 Cl2-C29 \\sim Cl1-C29
 with sigma of 0.01
3. Others
 Fixed Sof: C29(0.5) H29A(0.5) H29B(0.5) Cl1(0.5) Cl2(0.5)
4.a Secondary CH2 refined with riding coordinates:
 C8(H8A,H8B), C9(H9A,H9B), C10(H10A,H10B), C11(H11A,H11B), C12(H12A,H12B),
 C13(H13A,H13B), C14(H14A,H14B), C29(H29A,H29B)
4.b Aromatic/amide H refined with riding coordinates:
 C2(H2), C3(H3), C4(H4), C5(H5), C7(H7), C17(H17), C18(H18), C19(H19),
 C20(H20), C21(H21), C24(H24), C25(H25), C26(H26), C27(H27), C28(H28)
;

loop_
_space_group_symop_operation_xyz
'x, y, z'
'-x, y, -z+1/2'
'x+1/2, y+1/2, z'
'-x+1/2, y+1/2, -z+1/2'
'-x, -y, -z'
'x, -y, z-1/2'
'-x+1/2, -y+1/2, -z'
'x+1/2, -y+1/2, z-1/2'

loop_
_atom_site_label
_atom_site_type_symbol
_atom_site_fract_x
_atom_site_fract_y
_atom_site_fract_z
_atom_site_U_iso_or_equiv
_atom_site_adp_type
_atom_site_occupancy
_atom_site_site_symmetry_order
_atom_site_calc_flag
_atom_site_refinement_flags_posn
_atom_site_refinement_flags_adp
_atom_site_refinement_flags_occupancy
_atom_site_disorder_assembly
_atom_site_disorder_group
C1 C 0.17949(16) 0.4978(3) 0.51022(13) 0.0398(7) Uani 1 1 d . . . . .
C2 C 0.12333(16) 0.4558(3) 0.47352(15) 0.0480(8) Uani 1 1 d . . . . .
H2 H 0.1235 0.3825 0.4529 0.058 Uiso 1 1 calc R . . . .
C3 C 0.06832(18) 0.5206(4) 0.46745(17) 0.0579(9) Uani 1 1 d . . . . .
H3 H 0.0315 0.4896 0.4435 0.069 Uiso 1 1 calc R . . . .
C4 C 0.06650(19) 0.6315(4) 0.49631(19) 0.0643(10) Uani 1 1 d . . . . .
H4 H 0.0286 0.6738 0.4931 0.077 Uiso 1 1 calc R . . . .
C5 C 0.12080(19) 0.6773(3) 0.52929(17) 0.0561(9) Uani 1 1 d . . . . .
H5 H 0.1199 0.7531 0.5477 0.067 Uiso 1 1 calc R . . . .
C6 C 0.17835(16) 0.6148(3) 0.53672(13) 0.0439(7) Uani 1 1 d . . . . .
C7 C 0.23255(19) 0.6747(3) 0.57206(14) 0.0509(9) Uani 1 1 d . . . . .
H7 H 0.2266 0.7541 0.5850 0.061 Uiso 1 1 calc R . . . .
C8 C 0.3371(2) 0.6987(4) 0.6272(2) 0.0767(13) Uani 1 1 d . . . . .
H8A H 0.3381 0.6752 0.6674 0.092 Uiso 1 1 calc R . . . .
H8B H 0.3287 0.7867 0.6232 0.092 Uiso 1 1 calc R . . . .
C9 C 0.3973(2) 0.6706(4) 0.6131(2) 0.0775(13) Uani 1 1 d . . . . .
H9A H 0.4308 0.7077 0.6426 0.093 Uiso 1 1 calc R . . . .
H9B H 0.3982 0.7083 0.5757 0.093 Uiso 1 1 calc R . . . .
C10 C 0.4317(2) 0.4802(5) 0.66787(15) 0.0705(12) Uani 1 1 d . . . . .
H10A H 0.3976 0.4825 0.6883 0.085 Uiso 1 1 calc R . . . .
H10B H 0.4666 0.5280 0.6904 0.085 Uiso 1 1 calc R . . . .
C11 C 0.4524(2) 0.3504(5) 0.6642(2) 0.0925(17) Uani 1 1 d . . . . .
H11A H 0.4170 0.3015 0.6433 0.111 Uiso 1 1 calc R . . . .
H11B H 0.4658 0.3168 0.7034 0.111 Uiso 1 1 calc R . . . .
C12 C 0.5059(2) 0.3409(5) 0.6333(3) 0.0950(17) Uani 1 1 d . . . . .
H12A H 0.5431 0.3817 0.6563 0.114 Uiso 1 1 calc R . . . .
H12B H 0.5162 0.2548 0.6288 0.114 Uiso 1 1 calc R . . . .
C13 C 0.4870(2) 0.3996(5) 0.5755(2) 0.0853(15) Uani 1 1 d . . . . .
H13A H 0.4542 0.3505 0.5508 0.102 Uiso 1 1 calc R . . . .
H13B H 0.5230 0.4013 0.5573 0.102 Uiso 1 1 calc R . . . .
C14 C 0.46349(19) 0.5276(4) 0.57914(18) 0.0679(12) Uani 1 1 d . . . . .
H14A H 0.4495 0.5603 0.5398 0.081 Uiso 1 1 calc R . . . .
H14B H 0.4981 0.5788 0.5996 0.081 Uiso 1 1 calc R . . . .
C15 C 0.34511(14) 0.4130(3) 0.46810(12) 0.0377(7) Uani 1 1 d . . . . .
C16 C 0.36212(14) 0.3696(3) 0.41374(12) 0.0391(7) Uani 1 1 d . . . . .
C17 C 0.35668(17) 0.4470(4) 0.36652(14) 0.0514(8) Uani 1 1 d . . . . .
H17 H 0.3431 0.5278 0.3690 0.062 Uiso 1 1 calc R . . . .
C18 C 0.3712(2) 0.4060(4) 0.31565(15) 0.0660(11) Uani 1 1 d . . . . .
H18 H 0.3659 0.4582 0.2834 0.079 Uiso 1 1 calc R . . . .
C19 C 0.3931(2) 0.2891(5) 0.31228(17) 0.0710(12) Uani 1 1 d . . . . .
H19 H 0.4038 0.2621 0.2781 0.085 Uiso 1 1 calc R . . . .
C20 C 0.3994(2) 0.2118(4) 0.35914(18) 0.0699(12) Uani 1 1 d . . . . .
H20 H 0.4148 0.1321 0.3570 0.084 Uiso 1 1 calc R . . . .
C21 C 0.38331(18) 0.2511(3) 0.40946(15) 0.0535(9) Uani 1 1 d . . . . .
H21 H 0.3867 0.1971 0.4409 0.064 Uiso 1 1 calc R . . . .
C22 C 0.29180(14) 0.2639(3) 0.62950(13) 0.0378(7) Uani 1 1 d . . . . .
C23 C 0.29945(15) 0.1973(3) 0.68645(13) 0.0430(7) Uani 1 1 d . . . . .
C24 C 0.3084(2) 0.2600(4) 0.73831(15) 0.0717(13) Uani 1 1 d . . . . .
H24 H 0.3101 0.3458 0.7383 0.086 Uiso 1 1 calc R . . . .
C25 C 0.3148(3) 0.1982(5) 0.79002(18) 0.0965(17) Uani 1 1 d . . . . .
H25 H 0.3206 0.2424 0.8249 0.116 Uiso 1 1 calc R . . . .
C26 C 0.3127(3) 0.0732(5) 0.79113(19) 0.0879(15) Uani 1 1 d . . . . .
H26 H 0.3164 0.0316 0.8265 0.106 Uiso 1 1 calc R . . . .
C27 C 0.3051(2) 0.0088(4) 0.74011(19) 0.0764(13) Uani 1 1 d . . . . .
H27 H 0.3045 -0.0771 0.7407 0.092 Uiso 1 1 calc R . . . .
C28 C 0.29834(18) 0.0703(3) 0.68774(16) 0.0562(9) Uani 1 1 d . . . . .
H28 H 0.2930 0.0258 0.6530 0.067 Uiso 1 1 calc R . . . .
C29 C 0.4802(5) 0.0457(11) 0.7554(4) 0.111(4) Uiso 0.5 1 d . . . A -1
H29A H 0.4407 0.0594 0.7671 0.134 Uiso 0.5 1 calc R . . A -1
H29B H 0.5004 0.1253 0.7545 0.134 Uiso 0.5 1 calc R . . A -1
Cl1 Cl 0.4646(6) -0.0138(10) 0.6885(4) 0.182(4) Uani 0.5 1 d . . . A -1
N1 N 0.28773(14) 0.6306(3) 0.58749(12) 0.0476(7) Uani 1 1 d . . . . .
N2 N 0.41031(14) 0.5366(3) 0.60980(12) 0.0504(7) Uani 1 1 d . . . . .
Ni1 Ni 0.31713(2) 0.47337(4) 0.56206(2) 0.03680(13) Uani 1 1 d . . . . .
Ni2 Ni 0.2500 0.2500 0.5000 0.03449(15) Uani 1 2 d S T P . .
O1 O 0.23009(10) 0.42891(19) 0.51916(9) 0.0422(5) Uani 1 1 d . . . . .
O2 O 0.33915(10) 0.33332(18) 0.50709(8) 0.0376(5) Uani 1 1 d . . . . .
O3 O 0.33876(12) 0.5246(2) 0.47758(9) 0.0478(6) Uani 1 1 d . . . . .
O5 O 0.22513(10) 0.2981(2) 0.41575(8) 0.0420(5) Uani 1 1 d . . . . .
O4 O 0.30452(11) 0.3772(2) 0.63197(9) 0.0453(5) Uani 1 1 d . . . . .
Cl2 Cl 0.5272(5) -0.0443(11) 0.8063(4) 0.215(6) Uani 0.5 1 d . . . A -1

loop_
_atom_site_aniso_label
_atom_site_aniso_U_11
_atom_site_aniso_U_22
_atom_site_aniso_U_33
_atom_site_aniso_U_23
_atom_site_aniso_U_13
_atom_site_aniso_U_12
C1 0.0481(19) 0.0333(16) 0.0420(16) 0.0051(12) 0.0188(14) 0.0015(14)
C2 0.050(2) 0.0374(18) 0.0560(19) 0.0027(14) 0.0095(15) -0.0036(15)
C3 0.048(2) 0.052(2) 0.072(2) 0.0137(18) 0.0088(18) -0.0022(18)
C4 0.057(2) 0.049(2) 0.091(3) 0.015(2) 0.025(2) 0.0143(19)
C5 0.067(2) 0.0385(19) 0.067(2) 0.0039(16) 0.0249(19) 0.0079(18)
C6 0.057(2) 0.0323(16) 0.0465(17) 0.0039(13) 0.0203(15) 0.0040(15)
C7 0.074(3) 0.0331(17) 0.0508(19) -0.0086(14) 0.0247(18) 0.0009(17)
C8 0.079(3) 0.055(2) 0.090(3) -0.040(2) 0.006(2) -0.008(2)
C9 0.073(3) 0.063(3) 0.091(3) -0.017(2) 0.006(2) -0.029(2)
C10 0.064(3) 0.105(4) 0.0378(19) -0.002(2) 0.0013(17) -0.024(2)
C11 0.071(3) 0.087(4) 0.106(4) 0.044(3) -0.008(3) -0.012(3)
C12 0.056(3) 0.077(3) 0.144(5) -0.005(3) 0.004(3) -0.002(2)
C13 0.054(3) 0.114(4) 0.088(3) -0.024(3) 0.016(2) -0.005(3)
C14 0.053(2) 0.087(3) 0.061(2) 0.012(2) 0.0078(18) -0.030(2)
C15 0.0384(16) 0.0381(17) 0.0363(15) -0.0038(13) 0.0077(12) -0.0078(13)
C16 0.0394(17) 0.0406(17) 0.0385(15) -0.0070(13) 0.0108(13) -0.0100(14)
C17 0.054(2) 0.057(2) 0.0441(18) 0.0026(15) 0.0140(15) -0.0051(17)
C18 0.073(3) 0.087(3) 0.0402(19) 0.0022(19) 0.0179(17) -0.011(2)
C19 0.080(3) 0.092(3) 0.049(2) -0.021(2) 0.030(2) -0.017(3)
C20 0.092(3) 0.056(2) 0.072(3) -0.020(2) 0.039(2) -0.004(2)
C21 0.067(2) 0.046(2) 0.053(2) -0.0045(15) 0.0252(17) -0.0053(18)
C22 0.0359(16) 0.0415(18) 0.0383(15) -0.0009(13) 0.0128(12) -0.0040(13)
C23 0.0455(18) 0.0448(18) 0.0394(16) 0.0036(14) 0.0110(13) -0.0048(15)
C24 0.120(4) 0.056(2) 0.043(2) -0.0022(17) 0.028(2) -0.011(2)
C25 0.169(6) 0.083(3) 0.043(2) 0.002(2) 0.035(3) -0.007(4)
C26 0.126(4) 0.085(3) 0.055(3) 0.027(2) 0.026(3) 0.009(3)
C27 0.100(4) 0.060(3) 0.069(3) 0.021(2) 0.020(2) 0.006(2)
C28 0.068(2) 0.046(2) 0.053(2) 0.0054(16) 0.0086(17) -0.0009(18)
Cl1 0.155(6) 0.194(7) 0.176(6) 0.006(5) -0.005(5) 0.012(5)
N1 0.0604(19) 0.0353(15) 0.0470(15) -0.0126(12) 0.0121(13) -0.0059(14)
N2 0.0559(18) 0.0434(16) 0.0493(15) -0.0061(12) 0.0067(13) -0.0144(14)
Ni1 0.0467(2) 0.0306(2) 0.0340(2) -0.00559(15) 0.01095(16) -0.00741(17)
Ni2 0.0402(3) 0.0290(3) 0.0344(3) -0.0053(2) 0.0087(2) -0.0058(2)
O1 0.0445(13) 0.0322(11) 0.0484(12) -0.0095(9) 0.0077(10) -0.0025(10)
O2 0.0431(12) 0.0365(11) 0.0345(10) -0.0046(8) 0.0116(9) -0.0072(9)
O3 0.0666(16) 0.0328(12) 0.0470(12) -0.0046(9) 0.0189(11) -0.0096(11)
O5 0.0516(13) 0.0389(12) 0.0349(11) -0.0037(9) 0.0081(9) -0.0071(10)
O4 0.0627(15) 0.0376(12) 0.0375(11) -0.0038(9) 0.0156(10) -0.0135(11)
Cl2 0.193(8) 0.278(11) 0.185(7) 0.169(8) 0.066(6) 0.010(7)

loop_
_atom_type_symbol
_atom_type_description
_atom_type_scat_dispersion_real
_atom_type_scat_dispersion_imag
_atom_type_scat_source
C C 0.0033 0.0016 'International Tables Vol C Tables 4.2.6.8 and 6.1.1.4'
H H 0.0000 0.0000 'International Tables Vol C Tables 4.2.6.8 and 6.1.1.4'
Cl Cl 0.1484 0.1585 'International Tables Vol C Tables 4.2.6.8 and 6.1.1.4'
N N 0.0061 0.0033 'International Tables Vol C Tables 4.2.6.8 and 6.1.1.4'
Ni Ni 0.3393 1.1124 'International Tables Vol C Tables 4.2.6.8 and 6.1.1.4'
O O 0.0106 0.0060 'International Tables Vol C Tables 4.2.6.8 and 6.1.1.4'

loop_
_geom_angle_atom_site_label_1
_geom_angle_atom_site_label_2
_geom_angle_atom_site_label_3
_geom_angle
_geom_angle_site_symmetry_1
_geom_angle_site_symmetry_3
C2 C1 C6 117.5(3) . .
O1 C1 C2 119.9(3) . .
O1 C1 C6 122.6(3) . .
C1 C2 H2 119.4 . .
C3 C2 C1 121.2(3) . .
C3 C2 H2 119.4 . .
C2 C3 H3 119.5 . .
C2 C3 C4 121.1(4) . .
C4 C3 H3 119.5 . .
C3 C4 H4 120.6 . .
C5 C4 C3 118.7(4) . .
C5 C4 H4 120.6 . .
C4 C5 H5 118.8 . .
C4 C5 C6 122.4(4) . .
C6 C5 H5 118.8 . .
C1 C6 C7 124.5(3) . .
C5 C6 C1 118.9(3) . .
C5 C6 C7 116.7(3) . .
C6 C7 H7 116.7 . .
N1 C7 C6 126.6(3) . .
N1 C7 H7 116.7 . .
H8A C8 H8B 108.3 . .
C9 C8 H8A 109.9 . .
C9 C8 H8B 109.9 . .
N1 C8 H8A 109.9 . .
N1 C8 H8B 109.9 . .
N1 C8 C9 108.7(3) . .
C8 C9 H9A 108.7 . .
C8 C9 H9B 108.7 . .
C8 C9 N2 114.1(4) . .
H9A C9 H9B 107.6 . .
N2 C9 H9A 108.7 . .
N2 C9 H9B 108.7 . .
H10A C10 H10B 107.9 . .
C11 C10 H10A 109.2 . .
C11 C10 H10B 109.2 . .
N2 C10 H10A 109.2 . .
N2 C10 H10B 109.2 . .
N2 C10 C11 112.2(4) . .
C10 C11 H11A 109.3 . .
C10 C11 H11B 109.3 . .
C10 C11 C12 111.7(4) . .
H11A C11 H11B 107.9 . .
C12 C11 H11A 109.3 . .
C12 C11 H11B 109.3 . .
C11 C12 H12A 109.8 . .
C11 C12 H12B 109.8 . .
H12A C12 H12B 108.3 . .
C13 C12 C11 109.2(4) . .
C13 C12 H12A 109.8 . .
C13 C12 H12B 109.8 . .
C12 C13 H13A 109.2 . .
C12 C13 H13B 109.2 . .
C12 C13 C14 112.2(4) . .
H13A C13 H13B 107.9 . .
C14 C13 H13A 109.2 . .
C14 C13 H13B 109.2 . .
C13 C14 H14A 108.8 . .
C13 C14 H14B 108.8 . .
C13 C14 N2 113.7(3) . .
H14A C14 H14B 107.7 . .
N2 C14 H14A 108.8 . .
N2 C14 H14B 108.8 . .
C16 C15 Ni1 176.5(2) . .
O2 C15 C16 118.9(3) . .
O2 C15 Ni1 57.69(15) . .
O3 C15 C16 121.5(3) . .
O3 C15 Ni1 61.92(15) . .
O3 C15 O2 119.6(3) . .
C17 C16 C15 120.4(3) . .
C17 C16 C21 118.7(3) . .
C21 C16 C15 120.8(3) . .
C16 C17 H17 119.7 . .
C16 C17 C18 120.5(4) . .
C18 C17 H17 119.7 . .
C17 C18 H18 119.9 . .
C19 C18 C17 120.2(4) . .
C19 C18 H18 119.9 . .
C18 C19 H19 120.1 . .
C18 C19 C20 119.8(4) . .
C20 C19 H19 120.1 . .
C19 C20 H20 119.9 . .
C19 C20 C21 120.2(4) . .
C21 C20 H20 119.9 . .
C16 C21 H21 119.8 . .
C20 C21 C16 120.5(4) . .
C20 C21 H21 119.8 . .
O5 C22 C23 117.1(3) 7_556 .
O5 C22 O4 126.1(3) 7_556 .
O4 C22 C23 116.9(3) . .
C24 C23 C22 121.3(3) . .
C24 C23 C28 118.4(3) . .
C28 C23 C22 120.2(3) . .
C23 C24 H24 119.6 . .
C25 C24 C23 120.8(4) . .
C25 C24 H24 119.6 . .
C24 C25 H25 119.7 . .
C26 C25 C24 120.6(4) . .
C26 C25 H25 119.7 . .
C25 C26 H26 120.2 . .
C25 C26 C27 119.5(4) . .
C27 C26 H26 120.2 . .
C26 C27 H27 119.9 . .
C26 C27 C28 120.2(4) . .
C28 C27 H27 119.9 . .
C23 C28 H28 119.8 . .
C27 C28 C23 120.3(4) . .
C27 C28 H28 119.8 . .
H29A C29 H29B 107.7 . .
Cl1 C29 H29A 108.8 . .
Cl1 C29 H29B 108.8 . .
Cl1 C29 Cl2 113.9(8) . .
Cl2 C29 H29A 108.8 . .
Cl2 C29 H29B 108.8 . .
C7 N1 C8 120.5(3) . .
C7 N1 Ni1 126.5(2) . .
C8 N1 Ni1 113.1(3) . .
C9 N2 C14 105.4(3) . .
C9 N2 Ni1 99.6(2) . .
C10 N2 C9 112.5(3) . .
C10 N2 C14 107.4(3) . .
C10 N2 Ni1 114.0(2) . .
C14 N2 Ni1 117.4(2) . .
N1 Ni1 C15 131.01(11) . .
N1 Ni1 N2 84.29(12) . .
N1 Ni1 O1 91.46(11) . .
N1 Ni1 O2 160.69(10) . .
N1 Ni1 O3 101.81(11) . .
N1 Ni1 O4 95.07(11) . .
N2 Ni1 C15 98.67(11) . .
N2 Ni1 O3 91.14(11) . .
O1 Ni1 C15 83.35(10) . .
O1 Ni1 N2 175.64(10) . .
O1 Ni1 O2 80.72(9) . .
O1 Ni1 O3 88.75(10) . .
O1 Ni1 O4 89.87(10) . .
O2 Ni1 C15 30.91(9) . .
O2 Ni1 N2 103.01(11) . .
O2 Ni1 O3 60.66(9) . .
O3 Ni1 C15 29.76(9) . .
O4 Ni1 C15 133.41(10) . .
O4 Ni1 N2 91.49(11) . .
O4 Ni1 O2 102.49(10) . .
O4 Ni1 O3 163.09(9) . .
O1 Ni2 O1 180.0 7_556 .
O1 Ni2 O2 79.33(9) . .
O1 Ni2 O2 100.67(9) 7_556 .
O1 Ni2 O2 100.67(9) . 7_556
O1 Ni2 O2 79.33(9) 7_556 7_556
O2 Ni2 O2 180.00(10) . 7_556
O5 Ni2 O1 86.94(9) . .
O5 Ni2 O1 93.06(9) . 7_556
O5 Ni2 O1 86.94(9) 7_556 7_556
O5 Ni2 O1 93.06(9) 7_556 .
O5 Ni2 O2 90.32(8) . .
O5 Ni2 O2 90.32(8) 7_556 7_556
O5 Ni2 O2 89.68(8) . 7_556
O5 Ni2 O2 89.68(8) 7_556 .
O5 Ni2 O5 180.0 . 7_556
C1 O1 Ni1 127.8(2) . .
C1 O1 Ni2 135.5(2) . .
Ni1 O1 Ni2 96.61(10) . .
C15 O2 Ni1 91.40(18) . .
C15 O2 Ni2 117.99(18) . .
Ni2 O2 Ni1 91.40(9) . .
C15 O3 Ni1 88.33(18) . .
C22 O5 Ni2 131.9(2) 7_556 .
C22 O4 Ni1 122.48(19) . .

loop_
_geom_bond_atom_site_label_1
_geom_bond_atom_site_label_2
_geom_bond_distance
_geom_bond_site_symmetry_2
C1 C2 1.401(5) .
C1 C6 1.413(4) .
C1 O1 1.306(4) .
C2 H2 0.9300 .
C2 C3 1.366(5) .
C3 H3 0.9300 .
C3 C4 1.383(6) .
C4 H4 0.9300 .
C4 C5 1.351(6) .
C5 H5 0.9300 .
C5 C6 1.398(5) .
C6 C7 1.434(5) .
C7 H7 0.9300 .
C7 N1 1.266(5) .
C8 H8A 0.9700 .
C8 H8B 0.9700 .
C8 C9 1.453(6) .
C8 N1 1.453(5) .
C9 H9A 0.9700 .
C9 H9B 0.9700 .
C9 N2 1.483(5) .
C10 H10A 0.9700 .
C10 H10B 0.9700 .
C10 C11 1.483(7) .
C10 N2 1.468(5) .
C11 H11A 0.9700 .
C11 H11B 0.9700 .
C11 C12 1.505(7) .
C12 H12A 0.9700 .
C12 H12B 0.9700 .
C12 C13 1.468(7) .
C13 H13A 0.9700 .
C13 H13B 0.9700 .
C13 C14 1.487(7) .
C14 H14A 0.9700 .
C14 H14B 0.9700 .
C14 N2 1.495(5) .
C15 C16 1.481(4) .
C15 Ni1 2.499(3) .
C15 O2 1.284(4) .
C15 O3 1.241(4) .
C16 C17 1.371(4) .
C16 C21 1.374(5) .
C17 H17 0.9300 .
C17 C18 1.373(5) .
C18 H18 0.9300 .
C18 C19 1.361(6) .
C19 H19 0.9300 .
C19 C20 1.363(6) .
C20 H20 0.9300 .
C20 C21 1.371(5) .
C21 H21 0.9300 .
C22 C23 1.493(4) .
C22 O5 1.239(4) 7_556
C22 O4 1.256(4) .
C23 C24 1.367(5) .
C23 C28 1.375(5) .
C24 H24 0.9300 .
C24 C25 1.363(6) .
C25 H25 0.9300 .
C25 C26 1.355(7) .
C26 H26 0.9300 .
C26 C27 1.361(6) .
C27 H27 0.9300 .
C27 C28 1.374(5) .
C28 H28 0.9300 .
C29 H29A 0.9700 .
C29 H29B 0.9700 .
C29 Cl1 1.656(9) .
C29 Cl2 1.693(9) .
N1 Ni1 1.957(3) .
N2 Ni1 2.191(3) .
Ni1 O1 1.991(2) .
Ni1 O2 2.113(2) .
Ni1 O3 2.206(3) .
Ni1 O4 2.011(2) .
Ni2 O1 2.056(2) .
Ni2 O1 2.056(2) 7_556
Ni2 O2 2.110(2) 7_556
Ni2 O2 2.110(2) .
Ni2 O5 1.995(2) .
Ni2 O5 1.995(2) 7_556
O5 C22 1.239(4) 7_556
